data_8100970
loop_
_publ_author_name
'Krupicka, Erik'
'Lentz, Axel'

_publ_section_title
;
Crystal structure of diaqua-di-\m~2~-aqua-bis(pyridazine)-bis
(\m~2~-(1,2)-squarato)-dicopper(II) dihydrate, [Cu(C~5~H~4~N~2~)
(C~4~O~4~)(H~2~O)~2~] &#x00B7; H~2~O
;
_journal_issue 2
_journal_name_full 'Zeitschrift f\"ur Kristallographie - New Crystal Structures'
_journal_page_first 289
_journal_page_last 290
_journal_volume 216
_journal_year 2001
_chemical_formula_moiety '(Cu 2+), (C5 H4 N2), (C4 O4 2-), 3(H2 O)'
_chemical_formula_structural '[Cu(C5 H4 N2)(C4 O4)(H2 O)2] . H2 O'
_chemical_formula_sum 'C8 H10 Cu N2 O7'
_chemical_formula_weight 309.72
_space_group_IT_number 14
_symmetry_cell_setting monoclinic
_symmetry_space_group_name_Hall '-P 2ybc'
_symmetry_space_group_name_H-M 'P 1 21/c 1'
_cell_angle_alpha 90.00
_cell_angle_beta 111.203(12)
_cell_angle_gamma 90.00
_cell_formula_units_Z 4
_cell_length_a 8.1337(9)
_cell_length_b 13.721(2)
_cell_length_c 10.7563(12)
_cell_measurement_temperature 293(2)
_cell_volume 1119.2(2)
_diffrn_ambient_temperature 293(2)
_exptl_crystal_density_diffrn 1.838
_cod_original_sg_symbol_H-M 'P 21/c'
_cod_database_code 8100970

loop_
_symmetry_equiv_pos_as_xyz
'x, y, z'
'-x, y+1/2, -z+1/2'
'-x, -y, -z'
'x, -y-1/2, z-1/2'

loop_
_atom_site_label
_atom_site_type_symbol
_atom_site_fract_x
_atom_site_fract_y
_atom_site_fract_z
_atom_site_U_iso_or_equiv
_atom_site_adp_type
_atom_site_occupancy
_atom_site_calc_flag
_atom_site_refinement_flags
_atom_site_disorder_assembly
_atom_site_disorder_group
Cu1 Cu 0.12301(4) 0.058316(19) 0.64297(2) 0.01854(12) Uani 1 d . . .
O5 O 0.0582(2) 0.09259(11) 0.45065(15) 0.0214(3) Uani 1 d . . .
O3 O -0.0914(2) 0.11831(12) 0.64657(15) 0.0251(4) Uani 1 d . . .
O4 O 0.3331(2) -0.01044(12) 0.64137(15) 0.0248(4) Uani 1 d . . .
O1 O 0.6698(2) -0.12100(13) 0.63018(15) 0.0259(4) Uani 1 d . . .
N1 N 0.1879(3) 0.02032(15) 0.83670(18) 0.0240(4) Uani 1 d . . .
O2 O -0.4293(3) 0.22502(13) 0.65107(18) 0.0340(4) Uani 1 d . . .
C3 C -0.2477(3) 0.11704(15) 0.5660(2) 0.0193(5) Uani 1 d . . .
O6 O 0.2725(3) 0.20083(14) 0.7074(2) 0.0478(6) Uani 1 d . . .
C4 C 0.3545(3) -0.07069(15) 0.5587(2) 0.0178(4) Uani 1 d . . .
C1 C 0.5122(3) -0.12027(15) 0.5563(2) 0.0190(5) Uani 1 d . . .
C6 C 0.2016(4) 0.0684(2) 1.0438(3) 0.0406(7) Uani 1 d . . .
H6 H 0.1752 0.1143 1.0975 0.049 Uiso 1 calc R . .
C2 C -0.4039(3) 0.16682(16) 0.5702(2) 0.0210(5) Uani 1 d . . .
N2 N 0.1502(3) 0.08686(16) 0.9143(2) 0.0345(5) Uani 1 d . . .
C7 C 0.2915(4) -0.0141(2) 1.1039(2) 0.0407(7) Uani 1 d . . .
H7 H 0.3258 -0.0238 1.1953 0.049 Uiso 1 calc R . .
C8 C 0.3282(4) -0.0809(2) 1.0242(3) 0.0413(7) Uani 1 d . . .
H8 H 0.3879 -0.1383 1.0589 0.050 Uiso 1 calc R . .
C5 C 0.2734(4) -0.05996(18) 0.8898(3) 0.0320(6) Uani 1 d . . .
H5 H 0.2980 -0.1047 0.8340 0.038 Uiso 1 calc R . .
O7 O -0.1118(3) 0.25563(14) 0.37086(19) 0.0387(5) Uani 1 d . . .
H6A H -0.6348 0.2168 0.6813 0.067(11) Uiso 1 d . . .
H6B H 0.2743 0.2483 0.7590 0.069(12) Uiso 1 d . . .
H7A H -0.0433 0.2995 0.3642 0.062(11) Uiso 1 d . . .
H7B H -0.2136 0.2396 0.7989 0.091(15) Uiso 1 d . . .
H5A H 0.0194 0.1506 0.4337 0.055(10) Uiso 1 d . . .
H5B H 0.1630 0.1075 0.4303 0.071(12) Uiso 1 d . . .

loop_
_atom_site_aniso_label
_atom_site_aniso_U_11
_atom_site_aniso_U_22
_atom_site_aniso_U_33
_atom_site_aniso_U_23
_atom_site_aniso_U_13
_atom_site_aniso_U_12
Cu1 0.01588(19) 0.02610(17) 0.01384(16) -0.00098(10) 0.00561(12) 0.00463(10)
O5 0.0213(9) 0.0261(9) 0.0185(7) 0.0029(6) 0.0093(6) 0.0028(7)
O3 0.0170(9) 0.0379(9) 0.0195(8) -0.0068(7) 0.0054(7) 0.0047(7)
O4 0.0181(9) 0.0364(9) 0.0186(7) -0.0059(7) 0.0050(6) 0.0074(7)
O1 0.0158(9) 0.0392(10) 0.0225(8) 0.0044(7) 0.0066(7) 0.0051(7)
N1 0.0255(12) 0.0292(10) 0.0174(9) -0.0026(8) 0.0078(8) 0.0029(8)
O2 0.0274(10) 0.0373(10) 0.0409(10) -0.0185(8) 0.0168(8) -0.0005(8)
C3 0.0202(13) 0.0201(11) 0.0199(10) 0.0008(8) 0.0101(9) 0.0017(9)
O6 0.0524(14) 0.0387(11) 0.0707(14) -0.0266(10) 0.0443(12) -0.0205(9)
C4 0.0174(12) 0.0218(11) 0.0152(10) 0.0036(8) 0.0071(9) 0.0029(8)
C1 0.0201(13) 0.0217(11) 0.0181(10) 0.0049(8) 0.0106(10) 0.0030(9)
C6 0.052(2) 0.0488(17) 0.0213(12) -0.0100(11) 0.0140(13) -0.0012(14)
C2 0.0186(13) 0.0218(11) 0.0245(11) -0.0002(9) 0.0102(9) -0.0009(9)
N2 0.0435(16) 0.0367(12) 0.0221(10) -0.0059(9) 0.0103(10) 0.0086(10)
C7 0.0464(19) 0.0552(17) 0.0158(11) 0.0034(11) 0.0056(11) -0.0073(14)
C8 0.047(2) 0.0419(16) 0.0326(14) 0.0122(12) 0.0109(13) 0.0071(13)
C5 0.0414(18) 0.0287(13) 0.0279(12) 0.0025(10) 0.0149(12) 0.0072(11)
O7 0.0371(12) 0.0329(11) 0.0448(11) 0.0157(8) 0.0133(9) 0.0031(8)

loop_
_geom_bond_atom_site_label_1
_geom_bond_atom_site_label_2
_geom_bond_distance
_geom_bond_site_symmetry_2
_geom_bond_publ_flag
Cu1 O3 1.9415(16) . ?
Cu1 O4 1.9577(16) . ?
Cu1 O5 1.9974(15) . ?
Cu1 N1 2.0240(18) . ?
Cu1 O6 2.2744(19) . ?
O3 C3 1.253(3) . ?
O4 C4 1.271(3) . ?
O1 C1 1.240(3) . ?
N1 C5 1.317(3) . ?
N1 N2 1.345(3) . ?
O2 C2 1.252(3) . ?
C3 C4 1.454(3) 3_556 ?
C3 C2 1.457(3) . ?
C4 C3 1.454(3) 3_556 ?
C4 C1 1.460(3) . ?
C1 C2 1.473(3) 3_556 ?
C6 N2 1.326(3) . ?
C6 C7 1.376(4) . ?
C2 C1 1.473(3) 3_556 ?
C7 C8 1.359(4) . ?
C8 C5 1.380(4) . ?
